data_1534969
loop_
_publ_author_name
'Beck, J.'
'Fischer, A.'

_publ_section_title
;
 Se Br3 (Al Br4) und Te I3 (Al I4) - zwei weitere Vertreter des S Cl3 (Al
 Cl4)-Strukturtyps
;
_journal_name_full 'Zeitschrift fuer Anorganische und Allgemeine Chemie'
_journal_page_first 1042
_journal_page_last 1046
_journal_volume 621
_journal_year 1995
_chemical_formula_sum 'Al Br7 Se'
_chemical_name_systematic '(Se Br3) (Al Br4)'
_space_group_IT_number 7
_symmetry_space_group_name_Hall 'P -2yc'
_symmetry_space_group_name_H-M 'P 1 c 1'
_cell_angle_alpha 90
_cell_angle_beta 101.21
_cell_angle_gamma 90
_cell_formula_units_Z 2
_cell_length_a 6.707
_cell_length_b 6.639
_cell_length_c 14.28
_cell_volume 623.725
_citation_journal_id_ASTM ZAACAB
_cod_data_source_file Beck_ZAACAB_1995_1724.cif
_cod_data_source_block Al1Br7Se1
_cod_original_cell_volume 623.7252
_cod_original_formula_sum 'Al1 Br7 Se1'
_cod_database_code 1534969

loop_
_symmetry_equiv_pos_as_xyz
x,y,z
x,-y,z+1/2

loop_
_atom_site_label
_atom_site_type_symbol
_atom_site_fract_x
_atom_site_fract_y
_atom_site_fract_z
_atom_site_occupancy
_atom_site_U_iso_or_equiv
Br2 Br-1 0.2585 0.3873 -0.0385 1 0.0
Br7 Br-1 -0.5128 0.8491 -0.2914 1 0.0
Br6 Br-1 -0.3281 0.3399 -0.1741 1 0.0
Br1 Br-1 -0.1218 0.3737 0.1055 1 0.0
Br5 Br-1 -0.3786 0.8865 -0.0237 1 0.0
Se1 Se+4 0 0.5773 0 1 0.0
Al1 Al+3 -0.3003 0.9936 -0.1653 1 0.0
Br3 Br-1 0.1892 0.8001 0.1057 1 0.0
Br4 Br-1 0.0292 0.8962 -0.1681 1 0.0
